data_4065508
loop_
_publ_author_name
'Meyer, Steffen'
'Orben, Claudia Manuela'
'Demeshko, Serhiy'
'Dechert, Sebastian'
'Meyer, Franc'

_publ_section_title
;
 Synthesis and Characterization of Di- and Tetracarbene Iron(II) Complexes
 with Chelating N-Heterocyclic Carbene Ligands and Their Application in
 Aryl Grignard--Alkyl Halide Cross-Coupling
;
_journal_issue 24
_journal_name_full Organometallics
_journal_page_first 6692
_journal_paper_doi 10.1021/om200870w
_journal_volume 30
_journal_year 2011
_chemical_formula_moiety 'C11 H16 Br2 Fe N4'
_chemical_formula_sum 'C11 H16 Br2 Fe N4'
_chemical_formula_weight 419.95
_chemical_name_systematic
;
 ?
;
_space_group_IT_number 14
_symmetry_cell_setting monoclinic
_symmetry_space_group_name_Hall '-P 2yn'
_symmetry_space_group_name_H-M 'P 1 21/n 1'
_atom_sites_solution_hydrogens geom
_atom_sites_solution_primary direct
_atom_sites_solution_secondary difmap
_audit_creation_method SHELXL-97
_cell_angle_alpha 90.00
_cell_angle_beta 105.856(4)
_cell_angle_gamma 90.00
_cell_formula_units_Z 4
_cell_length_a 8.3038(4)
_cell_length_b 14.3712(10)
_cell_length_c 13.6238(7)
_cell_measurement_reflns_used 18721
_cell_measurement_temperature 133(2)
_cell_measurement_theta_max 25.71
_cell_measurement_theta_min 2.10
_cell_volume 1563.94(16)
_computing_cell_refinement 'X-AREA (Stoe & Cie, 2002)'
_computing_data_collection 'X-AREA (Stoe & Cie, 2002)'
_computing_data_reduction 'X-AREA (Stoe & Cie, 2002)'
_computing_molecular_graphics 'DIAMOND (Brandenburg, 2001)'
_computing_publication_material 'SHELXL-97 (Sheldrick, 1997)'
_computing_structure_refinement 'SHELXL-97 (Sheldrick, 1997)'
_computing_structure_solution 'SHELXS-97 (Sheldrick, 1990)'
_diffrn_ambient_temperature 133(2)
_diffrn_measured_fraction_theta_full 0.989
_diffrn_measured_fraction_theta_max 0.989
_diffrn_measurement_device_type 'Stoe IPDS II'
_diffrn_measurement_method \w
_diffrn_radiation_monochromator graphite
_diffrn_radiation_source 'fine-focus sealed tube'
_diffrn_radiation_type MoK\a
_diffrn_radiation_wavelength 0.71073
_diffrn_reflns_av_R_equivalents 0.1140
_diffrn_reflns_av_sigmaI/netI 0.0530
_diffrn_reflns_limit_h_max 10
_diffrn_reflns_limit_h_min -10
_diffrn_reflns_limit_k_max 17
_diffrn_reflns_limit_k_min -17
_diffrn_reflns_limit_l_max 16
_diffrn_reflns_limit_l_min -15
_diffrn_reflns_number 18721
_diffrn_reflns_theta_full 25.71
_diffrn_reflns_theta_max 25.71
_diffrn_reflns_theta_min 2.10
_exptl_absorpt_coefficient_mu 6.063
_exptl_absorpt_correction_T_max 0.7620
_exptl_absorpt_correction_T_min 0.0671
_exptl_absorpt_correction_type numerical
_exptl_absorpt_process_details 'X-RED (Stoe & Cie, 2002)'
_exptl_crystal_colour colorless
_exptl_crystal_density_diffrn 1.784
_exptl_crystal_density_method 'not measured'
_exptl_crystal_description block
_exptl_crystal_F_000 824
_exptl_crystal_size_max 0.5
_exptl_crystal_size_mid 0.5
_exptl_crystal_size_min 0.07
_refine_diff_density_max 0.631
_refine_diff_density_min -0.745
_refine_diff_density_rms 0.099
_refine_ls_extinction_method none
_refine_ls_goodness_of_fit_ref 1.117
_refine_ls_hydrogen_treatment constr
_refine_ls_matrix_type full
_refine_ls_number_parameters 165
_refine_ls_number_reflns 2949
_refine_ls_number_restraints 0
_refine_ls_restrained_S_all 1.117
_refine_ls_R_factor_all 0.0423
_refine_ls_R_factor_gt 0.0376
_refine_ls_shift/su_max 0.001
_refine_ls_shift/su_mean 0.000
_refine_ls_structure_factor_coef Fsqd
_refine_ls_weighting_details 'calc w=1/[\s^2^(Fo^2^)+(0.0413P)^2^+1.2342P] where P=(Fo^2^+2Fc^2^)/3'
_refine_ls_weighting_scheme calc
_refine_ls_wR_factor_gt 0.0956
_refine_ls_wR_factor_ref 0.0981
_reflns_number_gt 2702
_reflns_number_total 2949
_reflns_threshold_expression >2sigma(I)
_cod_data_source_file om200870w_si_002.cif
_cod_data_source_block stm25-15
_cod_depositor_comments
;
The following automatic conversions were performed:

'_symmetry_cell_setting' value 'Monoclinic' changed to 'monoclinic'
according to /home/saulius/struct/CIF-dictionaries/cif_core.dic
dictionary named 'cif_core.dic' version 2.4.1 from 2010-06-29.

Automatic conversion script
Id: cif_fix_values 1715 2011-07-08 13:25:40Z adriana 
;
_cod_original_cell_volume 1563.94(15)
_cod_original_sg_symbol_H-M 'P 21/n'
_cod_database_code 4065508

loop_
_symmetry_equiv_pos_as_xyz
'x, y, z'
'-x+1/2, y+1/2, -z+1/2'
'-x, -y, -z'
'x-1/2, -y-1/2, z-1/2'

loop_
_atom_site_label
_atom_site_type_symbol
_atom_site_fract_x
_atom_site_fract_y
_atom_site_fract_z
_atom_site_U_iso_or_equiv
_atom_site_adp_type
_atom_site_occupancy
_atom_site_symmetry_multiplicity
_atom_site_calc_flag
_atom_site_refinement_flags
Fe1 Fe 0.33805(6) 0.41652(4) 0.72709(4) 0.02944(16) Uani 1 1 d .
Br1 Br 0.11627(4) 0.39389(3) 0.81082(3) 0.03651(14) Uani 1 1 d .
Br2 Br 0.49095(5) 0.28528(3) 0.68904(3) 0.04185(14) Uani 1 1 d .
N1 N 0.2642(4) 0.6036(2) 0.6247(2) 0.0332(7) Uani 1 1 d .
N2 N 0.2061(4) 0.5057(2) 0.5025(2) 0.0341(7) Uani 1 1 d .
N3 N 0.4691(4) 0.6092(2) 0.7878(2) 0.0322(7) Uani 1 1 d .
N4 N 0.6618(4) 0.5181(2) 0.8691(2) 0.0330(7) Uani 1 1 d .
C1 C 0.2536(4) 0.5102(3) 0.6055(3) 0.0329(8) Uani 1 1 d .
C2 C 0.1880(5) 0.5931(3) 0.4593(3) 0.0428(10) Uani 1 1 d .
H2 H 0.1567 0.6065 0.3899 0.080 Uiso 1 1 calc R
C3 C 0.2239(5) 0.6554(3) 0.5356(3) 0.0418(10) Uani 1 1 d .
H3 H 0.2221 0.7199 0.5299 0.080 Uiso 1 1 calc R
C4 C 0.3059(5) 0.6411(3) 0.7275(3) 0.0355(8) Uani 1 1 d .
H4A H 0.2214 0.6221 0.7605 0.080 Uiso 1 1 calc R
H4B H 0.3056 0.7085 0.7244 0.080 Uiso 1 1 calc R
C5 C 0.5033(4) 0.5178(3) 0.8082(2) 0.0306(8) Uani 1 1 d .
C6 C 0.6028(5) 0.6654(3) 0.8351(3) 0.0415(10) Uani 1 1 d .
H6 H 0.6081 0.7299 0.8320 0.080 Uiso 1 1 calc R
C7 C 0.7234(5) 0.6075(3) 0.8864(3) 0.0422(10) Uani 1 1 d .
H7 H 0.8291 0.6245 0.9264 0.080 Uiso 1 1 calc R
C8 C 0.1834(5) 0.4190(3) 0.4442(3) 0.0406(9) Uani 1 1 d .
H8A H 0.0841 0.4240 0.3870 0.080 Uiso 1 1 calc R
H8B H 0.1659 0.3684 0.4873 0.080 Uiso 1 1 calc R
C9 C 0.3315(6) 0.3965(4) 0.4048(4) 0.0588(14) Uani 1 1 d .
H9A H 0.3529 0.4478 0.3649 0.080 Uiso 1 1 calc R
H9B H 0.3080 0.3417 0.3631 0.080 Uiso 1 1 calc R
H9C H 0.4281 0.3859 0.4613 0.080 Uiso 1 1 calc R
C10 C 0.7509(5) 0.4336(3) 0.9139(3) 0.0403(9) Uani 1 1 d .
H10A H 0.8678 0.4484 0.9446 0.080 Uiso 1 1 calc R
H10B H 0.7455 0.3882 0.8604 0.080 Uiso 1 1 calc R
C11 C 0.6780(7) 0.3919(4) 0.9934(3) 0.0541(12) Uani 1 1 d .
H11A H 0.6828 0.4367 1.0464 0.080 Uiso 1 1 calc R
H11B H 0.7410 0.3377 1.0219 0.080 Uiso 1 1 calc R
H11C H 0.5636 0.3747 0.9626 0.080 Uiso 1 1 calc R

loop_
_atom_site_aniso_label
_atom_site_aniso_U_11
_atom_site_aniso_U_22
_atom_site_aniso_U_33
_atom_site_aniso_U_23
_atom_site_aniso_U_13
_atom_site_aniso_U_12
Fe1 0.0260(3) 0.0354(3) 0.0259(3) -0.0001(2) 0.00525(19) 0.0001(2)
Br1 0.0318(2) 0.0475(3) 0.0316(2) -0.00044(15) 0.01091(15) -0.00201(16)
Br2 0.0377(3) 0.0413(3) 0.0487(2) -0.00585(17) 0.01547(18) 0.00209(16)
N1 0.0299(16) 0.0427(19) 0.0255(14) 0.0042(13) 0.0049(12) 0.0040(13)
N2 0.0245(15) 0.050(2) 0.0267(15) -0.0002(14) 0.0048(12) -0.0008(14)
N3 0.0344(16) 0.0390(18) 0.0219(14) -0.0010(12) 0.0054(12) 0.0005(14)
N4 0.0273(16) 0.0446(19) 0.0258(14) -0.0007(13) 0.0052(12) -0.0024(13)
C1 0.0258(18) 0.046(2) 0.0258(17) 0.0008(15) 0.0057(13) 0.0022(16)
C2 0.037(2) 0.059(3) 0.0279(19) 0.0126(18) 0.0014(15) 0.0052(19)
C3 0.038(2) 0.051(3) 0.0325(19) 0.0108(18) 0.0039(16) 0.0021(18)
C4 0.037(2) 0.038(2) 0.0300(17) 0.0012(16) 0.0075(14) 0.0020(17)
C5 0.0278(19) 0.041(2) 0.0232(16) 0.0011(14) 0.0064(13) 0.0016(15)
C6 0.050(2) 0.044(2) 0.0277(17) -0.0039(16) 0.0040(16) -0.0116(19)
C7 0.040(2) 0.050(3) 0.0318(19) -0.0030(17) 0.0023(16) -0.0129(19)
C8 0.035(2) 0.056(3) 0.0284(18) -0.0086(17) 0.0041(15) -0.0038(18)
C9 0.048(3) 0.086(4) 0.048(3) -0.017(2) 0.021(2) -0.008(3)
C10 0.031(2) 0.051(2) 0.0310(18) 0.0033(17) -0.0035(15) 0.0050(18)
C11 0.065(3) 0.058(3) 0.040(2) 0.014(2) 0.015(2) 0.019(2)

loop_
_atom_type_symbol
_atom_type_description
_atom_type_scat_dispersion_real
_atom_type_scat_dispersion_imag
_atom_type_scat_source
C C 0.0033 0.0016 'International Tables Vol C Tables 4.2.6.8 and 6.1.1.4'
H H 0.0000 0.0000 'International Tables Vol C Tables 4.2.6.8 and 6.1.1.4'
N N 0.0061 0.0033 'International Tables Vol C Tables 4.2.6.8 and 6.1.1.4'
Fe Fe 0.3463 0.8444 'International Tables Vol C Tables 4.2.6.8 and 6.1.1.4'
Br Br -0.2901 2.4595 'International Tables Vol C Tables 4.2.6.8 and 6.1.1.4'

loop_
_geom_angle_atom_site_label_1
_geom_angle_atom_site_label_2
_geom_angle_atom_site_label_3
_geom_angle
C5 Fe1 C1 90.01(15)
C5 Fe1 Br2 110.45(10)
C1 Fe1 Br2 114.48(11)
C5 Fe1 Br1 108.39(10)
C1 Fe1 Br1 108.79(10)
Br2 Fe1 Br1 120.42(3)
C1 N1 C3 112.0(3)
C1 N1 C4 122.4(3)
C3 N1 C4 125.6(3)
C1 N2 C2 111.5(3)
C1 N2 C8 124.2(3)
C2 N2 C8 124.2(3)
C5 N3 C6 112.0(3)
C5 N3 C4 122.1(3)
C6 N3 C4 125.8(3)
C5 N4 C7 111.2(3)
C5 N4 C10 123.3(3)
C7 N4 C10 125.4(3)
N2 C1 N1 103.3(3)
N2 C1 Fe1 136.7(3)
N1 C1 Fe1 119.3(2)
C3 C2 N2 107.6(3)
C2 C3 N1 105.6(4)
N1 C4 N3 111.6(3)
N4 C5 N3 103.7(3)
N4 C5 Fe1 135.6(3)
N3 C5 Fe1 119.6(2)
C7 C6 N3 105.7(4)
C6 C7 N4 107.4(3)
N2 C8 C9 112.4(4)
N4 C10 C11 112.0(3)

loop_
_geom_bond_atom_site_label_1
_geom_bond_atom_site_label_2
_geom_bond_distance
Fe1 C5 2.095(4)
Fe1 C1 2.100(4)
Fe1 Br2 2.4078(7)
Fe1 Br1 2.4385(6)
N1 C1 1.366(5)
N1 C3 1.385(5)
N1 C4 1.452(5)
N2 C1 1.352(4)
N2 C2 1.378(5)
N2 C8 1.462(5)
N3 C5 1.357(5)
N3 C6 1.381(5)
N3 C4 1.454(5)
N4 C5 1.351(4)
N4 C7 1.379(5)
N4 C10 1.466(5)
C2 C3 1.343(6)
C6 C7 1.343(6)
C8 C9 1.504(6)
C10 C11 1.502(6)
